data_7113546
loop_
_publ_author_name
'Nath, Mahendra'
'Huffman, John C.'
'Zaleski, Jeffrey M.'

_publ_section_title
;
 Accelerated Bergman cyclization of porphyrinic-enediynes
;
_journal_coden_ASTM CHCOFS
_journal_issue 7
_journal_name_full
;
 Chemical Communications (Cambridge, United Kingdom)
;
_journal_page_first 858
_journal_page_last 859
_journal_paper_doi 10.1039/b212923j
_journal_year 2003
_chemical_formula_sum 'C48 H30 N4'
_chemical_formula_weight 662.76
_space_group_IT_number 14
_symmetry_cell_setting monoclinic
_symmetry_space_group_name_Hall '-P 2yn'
_symmetry_space_group_name_H-M 'P 1 21/n 1'
_atom_sites_solution_hydrogens geom
_atom_sites_solution_primary direct
_atom_sites_solution_secondary difmap
_audit_creation_method SHELXL-97
_cell_angle_alpha 90.00
_cell_angle_beta 97.5350(10)
_cell_angle_gamma 90.00
_cell_formula_units_Z 4
_cell_length_a 14.4177(5)
_cell_length_b 10.0068(4)
_cell_length_c 23.8356(9)
_cell_measurement_reflns_used 7809
_cell_measurement_temperature 114(2)
_cell_measurement_theta_max 30.1
_cell_measurement_theta_min 2.2
_cell_volume 3409.2(2)
_computing_cell_refinement 'SAINT (Bruker, 1999)'
_computing_data_collection 'SMART (Bruker, 1999)'
_computing_data_reduction 'SAINT (Bruker, 1999), XTEL (local package)'
_computing_structure_refinement 'SHELXL-97 (Sheldrick, 1997)'
_computing_structure_solution 'SHELXS-97 (Sheldrick, 1990)'
_diffrn_ambient_temperature 114(2)
_diffrn_detector 'CCD area detector'
_diffrn_detector_area_resol_mean 44.52
_diffrn_detector_type 'Bruker SMART 6000'
_diffrn_measured_fraction_theta_full 0.998
_diffrn_measured_fraction_theta_max 0.998
_diffrn_measurement_device 'three-circle goniometer with fixed chi'
_diffrn_measurement_device_type 'Bruker Platform goniometer'
_diffrn_measurement_method '\w scans'
_diffrn_radiation_monochromator graphite
_diffrn_radiation_source 'fine-focus sealed tube'
_diffrn_radiation_type MoK\a
_diffrn_radiation_wavelength 0.71073
_diffrn_reflns_av_R_equivalents 0.0519
_diffrn_reflns_av_sigmaI/netI 0.0474
_diffrn_reflns_limit_h_max 20
_diffrn_reflns_limit_h_min -20
_diffrn_reflns_limit_k_max 14
_diffrn_reflns_limit_k_min -14
_diffrn_reflns_limit_l_max 33
_diffrn_reflns_limit_l_min -33
_diffrn_reflns_number 46218
_diffrn_reflns_theta_full 30.02
_diffrn_reflns_theta_max 30.02
_diffrn_reflns_theta_min 2.48
_diffrn_standards_decay_% 0.0016
_diffrn_standards_number 328
_exptl_absorpt_coefficient_mu 0.076
_exptl_absorpt_correction_type none
_exptl_crystal_colour black
_exptl_crystal_density_diffrn 1.291
_exptl_crystal_density_method 'not measured'
_exptl_crystal_description 'hexagonal plate'
_exptl_crystal_F_000 1384
_exptl_crystal_size_max 0.35
_exptl_crystal_size_mid 0.31
_exptl_crystal_size_min 0.12
_refine_diff_density_max 0.555
_refine_diff_density_min -0.217
_refine_diff_density_rms 0.052
_refine_ls_extinction_method none
_refine_ls_goodness_of_fit_ref 0.983
_refine_ls_hydrogen_treatment mixed
_refine_ls_matrix_type full
_refine_ls_number_parameters 589
_refine_ls_number_reflns 9941
_refine_ls_number_restraints 0
_refine_ls_restrained_S_all 0.983
_refine_ls_R_factor_all 0.0809
_refine_ls_R_factor_gt 0.0500
_refine_ls_shift/su_max 0.002
_refine_ls_shift/su_mean 0.000
_refine_ls_structure_factor_coef Fsqd
_refine_ls_weighting_details 'calc w=1/[\s^2^(Fo^2^)+(0.0779P)^2^+0.0000P] where P=(Fo^2^+2Fc^2^)/3'
_refine_ls_weighting_scheme calc
_refine_ls_wR_factor_gt 0.1228
_refine_ls_wR_factor_ref 0.1356
_reflns_number_gt 6558
_reflns_number_total 9941
_reflns_threshold_expression >2sigma(I)
_cod_duplicate_entry 7104045
_cod_data_source_file b212923j.txt
_cod_data_source_block 02084
_cod_original_sg_symbol_H-M P2(1)/n
_cod_database_code 7113546

loop_
_symmetry_equiv_pos_as_xyz
'x, y, z'
'-x+1/2, y+1/2, -z+1/2'
'-x, -y, -z'
'x-1/2, -y-1/2, z-1/2'

loop_
_atom_site_label
_atom_site_type_symbol
_atom_site_fract_x
_atom_site_fract_y
_atom_site_fract_z
_atom_site_U_iso_or_equiv
_atom_site_adp_type
_atom_site_occupancy
_atom_site_symmetry_multiplicity
_atom_site_calc_flag
N1 N 0.50740(8) 0.92017(11) 0.10520(5) 0.0229(2) Uani 1 1 d
C2 C 0.44370(9) 0.86360(13) 0.06458(6) 0.0218(3) Uani 1 1 d
C3 C 0.34855(9) 0.88662(14) 0.07736(6) 0.0232(3) Uani 1 1 d
C4 C 0.35680(9) 0.96476(14) 0.12509(6) 0.0233(3) Uani 1 1 d
C5 C 0.45730(9) 0.98106(14) 0.14285(6) 0.0225(3) Uani 1 1 d
C6 C 0.49584(9) 1.04657(14) 0.19288(6) 0.0236(3) Uani 1 1 d
C7 C 0.59112(9) 1.05437(14) 0.21370(6) 0.0244(3) Uani 1 1 d
C8 C 0.63006(10) 1.12484(15) 0.26347(6) 0.0286(3) Uani 1 1 d
C9 C 0.72509(10) 1.11263(15) 0.26898(6) 0.0278(3) Uani 1 1 d
C10 C 0.74805(9) 1.03192(14) 0.22285(6) 0.0238(3) Uani 1 1 d
N11 N 0.66507(8) 0.99898(12) 0.19068(5) 0.0242(2) Uani 1 1 d
C12 C 0.83799(9) 0.99759(14) 0.21138(6) 0.0233(3) Uani 1 1 d
C13 C 0.85781(9) 0.93132(14) 0.16212(6) 0.0229(3) Uani 1 1 d
C14 C 0.95179(9) 0.89207(15) 0.15227(6) 0.0259(3) Uani 1 1 d
C15 C 0.94357(10) 0.83812(15) 0.10017(6) 0.0266(3) Uani 1 1 d
C16 C 0.84431(9) 0.84322(14) 0.07775(6) 0.0239(3) Uani 1 1 d
N17 N 0.79338(8) 0.89775(12) 0.11690(5) 0.0234(2) Uani 1 1 d
C18 C 0.80818(9) 0.79830(14) 0.02354(6) 0.0229(3) Uani 1 1 d
C19 C 0.71285(9) 0.79024(14) 0.00269(6) 0.0230(3) Uani 1 1 d
C20 C 0.67309(10) 0.74333(14) -0.05185(6) 0.0254(3) Uani 1 1 d
C21 C 0.57819(10) 0.74070(14) -0.05311(6) 0.0247(3) Uani 1 1 d
C22 C 0.55622(9) 0.78743(13) 0.00035(6) 0.0224(3) Uani 1 1 d
N23 N 0.63960(8) 0.81879(12) 0.03240(5) 0.0227(2) Uani 1 1 d
C24 C 0.46595(9) 0.79882(13) 0.01566(5) 0.0222(3) Uani 1 1 d
C25 C 0.25974(11) 0.83524(15) 0.04932(6) 0.0321(3) Uani 1 1 d
C26 C 0.18942(13) 0.7938(2) 0.03164(8) 0.0448(4) Uani 1 1 d
C27 C 0.27684(11) 1.01995(15) 0.14853(6) 0.0291(3) Uani 1 1 d
C28 C 0.20997(12) 1.06131(18) 0.16220(7) 0.0382(4) Uani 1 1 d
C29 C 0.43142(9) 1.11123(15) 0.22916(6) 0.0248(3) Uani 1 1 d
C30 C 0.40452(11) 1.04254(17) 0.27527(6) 0.0321(3) Uani 1 1 d
C31 C 0.34324(11) 1.10159(18) 0.30827(7) 0.0371(4) Uani 1 1 d
C32 C 0.31019(10) 1.22882(17) 0.29654(7) 0.0353(4) Uani 1 1 d
C33 C 0.33765(10) 1.29916(17) 0.25147(7) 0.0335(3) Uani 1 1 d
C34 C 0.39838(10) 1.24058(16) 0.21781(6) 0.0292(3) Uani 1 1 d
C35 C 0.91787(9) 1.04040(14) 0.25398(6) 0.0245(3) Uani 1 1 d
C36 C 0.98564(10) 1.12940(16) 0.23907(7) 0.0302(3) Uani 1 1 d
C37 C 1.06015(11) 1.16855(17) 0.27851(7) 0.0346(3) Uani 1 1 d
C38 C 1.06742(11) 1.12196(16) 0.33357(7) 0.0339(3) Uani 1 1 d
C39 C 0.99915(11) 1.03846(16) 0.34922(7) 0.0338(3) Uani 1 1 d
C40 C 0.92555(10) 0.99593(16) 0.30990(6) 0.0285(3) Uani 1 1 d
C41 C 0.87521(9) 0.75162(15) -0.01526(6) 0.0254(3) Uani 1 1 d
C42 C 0.88190(11) 0.61687(17) -0.02830(7) 0.0355(4) Uani 1 1 d
C43 C 0.94457(12) 0.5742(2) -0.06431(7) 0.0414(4) Uani 1 1 d
C44 C 1.00021(11) 0.6661(2) -0.08761(7) 0.0396(4) Uani 1 1 d
C45 C 0.99406(11) 0.7991(2) -0.07505(7) 0.0379(4) Uani 1 1 d
C46 C 0.93162(10) 0.84288(18) -0.03907(6) 0.0321(3) Uani 1 1 d
C47 C 0.39046(9) 0.73540(13) -0.02486(6) 0.0224(3) Uani 1 1 d
C48 C 0.33694(11) 0.80908(16) -0.06657(6) 0.0322(3) Uani 1 1 d
C49 C 0.26817(11) 0.74754(17) -0.10413(7) 0.0341(3) Uani 1 1 d
C50 C 0.25323(10) 0.61151(16) -0.10075(7) 0.0307(3) Uani 1 1 d
C51 C 0.30680(11) 0.53727(16) -0.05985(7) 0.0344(3) Uani 1 1 d
C52 C 0.37499(10) 0.59859(15) -0.02193(7) 0.0301(3) Uani 1 1 d
H53 H 0.5926(11) 1.1703(17) 0.2886(7) 0.035(4) Uiso 1 1 d
H54 H 0.7731(11) 1.1536(15) 0.2999(7) 0.029(4) Uiso 1 1 d
H55 H 0.6586(13) 0.949(2) 0.1590(8) 0.052(6) Uiso 1 1 d
H56 H 1.0083(11) 0.9000(16) 0.1807(7) 0.032(4) Uiso 1 1 d
H57 H 0.9956(11) 0.8011(15) 0.0789(7) 0.027(4) Uiso 1 1 d
H58 H 0.7107(11) 0.7195(16) -0.0823(7) 0.031(4) Uiso 1 1 d
H59 H 0.5311(10) 0.7198(14) -0.0853(6) 0.021(4) Uiso 1 1 d
H60 H 0.6452(13) 0.8447(19) 0.0678(9) 0.048(6) Uiso 1 1 d
H61 H 0.1279(17) 0.760(2) 0.0117(10) 0.077(7) Uiso 1 1 d
H62 H 0.1497(19) 1.111(3) 0.1761(12) 0.106(9) Uiso 1 1 d
H63 H 0.4268(11) 0.9546(18) 0.2822(7) 0.032(4) Uiso 1 1 d
H64 H 0.3272(12) 1.0510(19) 0.3398(8) 0.046(5) Uiso 1 1 d
H65 H 0.2692(12) 1.2707(17) 0.3214(7) 0.041(5) Uiso 1 1 d
H66 H 0.3142(12) 1.3916(19) 0.2413(8) 0.044(5) Uiso 1 1 d
H67 H 0.4165(12) 1.2908(18) 0.1869(8) 0.039(5) Uiso 1 1 d
H68 H 0.9804(11) 1.1632(16) 0.1997(8) 0.034(4) Uiso 1 1 d
H69 H 1.1075(13) 1.2284(18) 0.2654(7) 0.043(5) Uiso 1 1 d
H70 H 1.1211(12) 1.1476(17) 0.3619(7) 0.034(4) Uiso 1 1 d
H71 H 1.0017(13) 1.0109(19) 0.3879(9) 0.052(6) Uiso 1 1 d
H72 H 0.8829(12) 0.9348(18) 0.3208(7) 0.040(5) Uiso 1 1 d
H73 H 0.8436(12) 0.5521(18) -0.0118(7) 0.041(5) Uiso 1 1 d
H74 H 0.9527(13) 0.479(2) -0.0704(8) 0.056(6) Uiso 1 1 d
H75 H 1.0408(13) 0.6331(19) -0.1135(8) 0.049(5) Uiso 1 1 d
H76 H 1.0319(13) 0.867(2) -0.0918(8) 0.051(5) Uiso 1 1 d
H77 H 0.9250(12) 0.941(2) -0.0318(7) 0.043(5) Uiso 1 1 d
H78 H 0.3473(13) 0.908(2) -0.0691(8) 0.051(5) Uiso 1 1 d
H79 H 0.2275(14) 0.803(2) -0.1324(9) 0.057(6) Uiso 1 1 d
H80 H 0.2041(11) 0.5690(16) -0.1285(7) 0.030(4) Uiso 1 1 d
H81 H 0.2970(12) 0.4420(19) -0.0577(8) 0.045(5) Uiso 1 1 d
H82 H 0.4138(12) 0.5493(19) 0.0077(8) 0.044(5) Uiso 1 1 d

loop_
_atom_site_aniso_label
_atom_site_aniso_U_11
_atom_site_aniso_U_22
_atom_site_aniso_U_33
_atom_site_aniso_U_23
_atom_site_aniso_U_13
_atom_site_aniso_U_12
N1 0.0226(5) 0.0244(6) 0.0222(6) 0.0007(4) 0.0046(4) 0.0015(4)
C2 0.0210(6) 0.0217(7) 0.0229(6) 0.0046(5) 0.0039(5) 0.0015(5)
C3 0.0215(6) 0.0239(7) 0.0244(7) 0.0040(5) 0.0037(5) 0.0029(5)
C4 0.0223(6) 0.0234(7) 0.0247(7) 0.0035(5) 0.0044(5) 0.0010(5)
C5 0.0205(6) 0.0232(7) 0.0245(7) 0.0034(5) 0.0057(5) 0.0011(5)
C6 0.0224(6) 0.0248(7) 0.0242(7) 0.0006(5) 0.0056(5) 0.0016(5)
C7 0.0225(6) 0.0271(7) 0.0241(7) 0.0000(5) 0.0050(5) 0.0025(5)
C8 0.0259(7) 0.0319(8) 0.0282(7) -0.0054(6) 0.0046(6) 0.0025(6)
C9 0.0245(7) 0.0325(8) 0.0262(7) -0.0052(6) 0.0026(5) 0.0018(6)
C10 0.0217(6) 0.0271(7) 0.0226(7) 0.0007(5) 0.0027(5) 0.0008(5)
N11 0.0200(5) 0.0291(7) 0.0234(6) -0.0018(5) 0.0032(4) 0.0027(4)
C12 0.0209(6) 0.0257(7) 0.0232(7) 0.0031(5) 0.0030(5) 0.0010(5)
C13 0.0197(6) 0.0253(7) 0.0239(7) 0.0039(5) 0.0039(5) 0.0021(5)
C14 0.0205(6) 0.0321(8) 0.0251(7) 0.0026(6) 0.0031(5) 0.0032(5)
C15 0.0214(6) 0.0315(8) 0.0274(7) 0.0021(6) 0.0050(5) 0.0032(5)
C16 0.0224(6) 0.0251(7) 0.0246(7) 0.0032(5) 0.0050(5) 0.0020(5)
N17 0.0230(5) 0.0252(6) 0.0224(6) 0.0012(4) 0.0046(4) 0.0028(4)
C18 0.0231(6) 0.0228(7) 0.0234(7) 0.0025(5) 0.0057(5) 0.0035(5)
C19 0.0248(6) 0.0217(7) 0.0229(6) 0.0029(5) 0.0048(5) 0.0028(5)
C20 0.0275(7) 0.0276(7) 0.0216(7) 0.0017(5) 0.0050(5) 0.0024(6)
C21 0.0267(7) 0.0250(7) 0.0223(7) 0.0014(5) 0.0034(5) 0.0008(5)
C22 0.0249(6) 0.0205(7) 0.0221(6) 0.0024(5) 0.0035(5) 0.0020(5)
N23 0.0218(5) 0.0254(6) 0.0213(6) -0.0003(5) 0.0040(4) 0.0027(4)
C24 0.0235(6) 0.0208(7) 0.0223(6) 0.0035(5) 0.0024(5) 0.0010(5)
C25 0.0390(9) 0.0306(8) 0.0292(8) -0.0020(6) 0.0133(6) 0.0041(7)
C26 0.0363(9) 0.0620(12) 0.0363(9) -0.0089(8) 0.0055(7) 0.0118(9)
C27 0.0367(8) 0.0265(7) 0.0235(7) 0.0003(6) 0.0014(6) -0.0066(6)
C28 0.0330(8) 0.0416(10) 0.0384(9) 0.0018(7) -0.0013(7) -0.0042(7)
C29 0.0183(6) 0.0318(8) 0.0242(7) -0.0041(6) 0.0023(5) 0.0009(5)
C30 0.0310(8) 0.0352(9) 0.0312(8) 0.0013(6) 0.0082(6) 0.0036(6)
C31 0.0340(8) 0.0473(10) 0.0323(8) -0.0017(7) 0.0128(7) -0.0015(7)
C32 0.0234(7) 0.0463(10) 0.0372(9) -0.0128(7) 0.0081(6) -0.0005(6)
C33 0.0265(7) 0.0337(8) 0.0396(9) -0.0079(7) 0.0022(6) 0.0041(6)
C34 0.0252(7) 0.0329(8) 0.0296(8) -0.0033(6) 0.0040(6) 0.0000(6)
C35 0.0206(6) 0.0282(7) 0.0247(7) -0.0012(5) 0.0032(5) 0.0032(5)
C36 0.0275(7) 0.0360(8) 0.0275(8) 0.0010(6) 0.0049(6) -0.0014(6)
C37 0.0290(7) 0.0357(9) 0.0392(9) -0.0055(7) 0.0054(6) -0.0057(6)
C38 0.0300(8) 0.0369(9) 0.0330(8) -0.0115(7) -0.0019(6) 0.0013(6)
C39 0.0405(9) 0.0360(9) 0.0236(7) -0.0026(6) -0.0004(6) 0.0054(7)
C40 0.0274(7) 0.0317(8) 0.0266(7) 0.0011(6) 0.0049(6) 0.0013(6)
C41 0.0213(6) 0.0338(8) 0.0212(7) 0.0006(5) 0.0035(5) 0.0049(5)
C42 0.0340(8) 0.0352(9) 0.0393(9) 0.0007(7) 0.0123(7) 0.0057(7)
C43 0.0425(9) 0.0427(10) 0.0402(9) -0.0065(8) 0.0097(7) 0.0122(8)
C44 0.0286(8) 0.0624(12) 0.0287(8) -0.0043(8) 0.0074(6) 0.0103(8)
C45 0.0302(8) 0.0560(11) 0.0293(8) 0.0044(7) 0.0106(6) -0.0007(7)
C46 0.0290(7) 0.0392(9) 0.0288(8) 0.0014(6) 0.0067(6) 0.0005(6)
C47 0.0218(6) 0.0235(7) 0.0229(6) 0.0009(5) 0.0061(5) -0.0004(5)
C48 0.0395(8) 0.0249(8) 0.0302(8) 0.0041(6) -0.0035(6) -0.0047(6)
C49 0.0356(8) 0.0354(9) 0.0291(8) 0.0041(6) -0.0036(6) -0.0015(7)
C50 0.0246(7) 0.0357(8) 0.0329(8) -0.0070(6) 0.0083(6) -0.0054(6)
C51 0.0324(8) 0.0226(8) 0.0492(10) -0.0008(7) 0.0086(7) -0.0030(6)
C52 0.0278(7) 0.0248(7) 0.0377(8) 0.0067(6) 0.0047(6) 0.0028(6)

loop_
_atom_type_symbol
_atom_type_description
_atom_type_scat_dispersion_real
_atom_type_scat_dispersion_imag
_atom_type_scat_source
C C 0.0033 0.0016 'International Tables Vol C Tables 4.2.6.8 and 6.1.1.4'
H H 0.0000 0.0000 'International Tables Vol C Tables 4.2.6.8 and 6.1.1.4'
N N 0.0061 0.0033 'International Tables Vol C Tables 4.2.6.8 and 6.1.1.4'

loop_
_geom_angle_atom_site_label_1
_geom_angle_atom_site_label_2
_geom_angle_atom_site_label_3
_geom_angle
C2 N1 C5 106.62(11)
N1 C2 C24 124.94(12)
N1 C2 C3 110.41(11)
C24 C2 C3 124.57(12)
C4 C3 C25 123.80(12)
C4 C3 C2 106.31(12)
C25 C3 C2 129.82(12)
C3 C4 C27 123.21(12)
C3 C4 C5 106.13(11)
C27 C4 C5 130.61(13)
N1 C5 C6 125.39(12)
N1 C5 C4 110.40(12)
C6 C5 C4 124.17(12)
C7 C6 C5 125.82(12)
C7 C6 C29 115.18(12)
C5 C6 C29 118.97(12)
N11 C7 C6 127.65(13)
N11 C7 C8 106.77(12)
C6 C7 C8 125.56(12)
C9 C8 C7 108.40(13)
C8 C9 C10 107.81(13)
N11 C10 C12 126.30(12)
N11 C10 C9 106.90(11)
C12 C10 C9 126.75(13)
C10 N11 C7 110.11(12)
C10 C12 C13 124.83(12)
C10 C12 C35 116.55(12)
C13 C12 C35 118.57(11)
N17 C13 C12 125.47(12)
N17 C13 C14 110.84(12)
C12 C13 C14 123.68(12)
C15 C14 C13 106.58(12)
C14 C15 C16 106.68(12)
N17 C16 C18 125.89(12)
N17 C16 C15 110.51(12)
C18 C16 C15 123.60(12)
C13 N17 C16 105.33(11)
C19 C18 C16 125.02(12)
C19 C18 C41 116.45(12)
C16 C18 C41 118.51(12)
N23 C19 C18 126.06(12)
N23 C19 C20 107.03(12)
C18 C19 C20 126.81(12)
C21 C20 C19 107.91(12)
C20 C21 C22 108.21(12)
N23 C22 C24 127.70(12)
N23 C22 C21 106.86(11)
C24 C22 C21 125.44(12)
C22 N23 C19 109.94(12)
C22 C24 C2 124.99(12)
C22 C24 C47 114.75(11)
C2 C24 C47 120.26(11)
C26 C25 C3 174.77(17)
C28 C27 C4 173.87(16)
C34 C29 C30 119.20(13)
C34 C29 C6 120.77(13)
C30 C29 C6 120.02(13)
C31 C30 C29 119.99(15)
C32 C31 C30 120.52(16)
C31 C32 C33 120.10(14)
C32 C33 C34 119.90(15)
C33 C34 C29 120.27(15)
C40 C35 C36 118.29(13)
C40 C35 C12 121.00(12)
C36 C35 C12 120.69(12)
C37 C36 C35 120.73(14)
C38 C37 C36 120.20(15)
C39 C38 C37 119.51(15)
C38 C39 C40 120.86(15)
C39 C40 C35 120.35(14)
C42 C41 C46 118.94(14)
C42 C41 C18 120.67(13)
C46 C41 C18 120.39(13)
C41 C42 C43 120.34(16)
C44 C43 C42 120.02(17)
C45 C44 C43 120.06(15)
C44 C45 C46 120.37(16)
C41 C46 C45 120.27(16)
C48 C47 C52 118.77(13)
C48 C47 C24 121.70(12)
C52 C47 C24 119.50(12)
C47 C48 C49 120.58(14)
C50 C49 C48 120.16(15)
C51 C50 C49 119.65(14)
C50 C51 C52 120.36(15)
C51 C52 C47 120.47(14)

loop_
_geom_bond_atom_site_label_1
_geom_bond_atom_site_label_2
_geom_bond_distance
N1 C2 1.3667(17)
N1 C5 1.3668(17)
C2 C24 1.4073(18)
C2 C3 1.4621(18)
C3 C4 1.3727(19)
C3 C25 1.458(2)
C4 C27 1.454(2)
C4 C5 1.4643(18)
C5 C6 1.4095(19)
C6 C7 1.4003(18)
C6 C29 1.4967(18)
C7 N11 1.3779(17)
C7 C8 1.430(2)
C8 C9 1.365(2)
C9 C10 1.4375(19)
C10 N11 1.3739(17)
C10 C12 1.4027(18)
C12 C13 1.4098(19)
C12 C35 1.4947(19)
C13 N17 1.3694(17)
C13 C14 1.4590(18)
C14 C15 1.345(2)
C15 C16 1.4614(19)
C16 N17 1.3738(17)
C16 C18 1.4022(19)
C18 C19 1.4012(18)
C18 C41 1.4974(18)
C19 N23 1.3766(17)
C19 C20 1.4295(19)
C20 C21 1.3649(19)
C21 C22 1.4314(18)
C22 N23 1.3735(17)
C22 C24 1.4015(18)
C24 C47 1.4981(19)
C25 C26 1.125(2)
C27 C28 1.136(2)
C29 C34 1.393(2)
C29 C30 1.394(2)
C30 C31 1.389(2)
C31 C32 1.375(2)
C32 C33 1.385(2)
C33 C34 1.392(2)
C35 C40 1.396(2)
C35 C36 1.402(2)
C36 C37 1.388(2)
C37 C38 1.384(2)
C38 C39 1.379(2)
C39 C40 1.387(2)
C41 C42 1.390(2)
C41 C46 1.392(2)
C42 C43 1.393(2)
C43 C44 1.384(3)
C44 C45 1.370(3)
C45 C46 1.393(2)
C47 C48 1.388(2)
C47 C52 1.390(2)
C48 C49 1.390(2)
C49 C50 1.382(2)
C50 C51 1.379(2)
C51 C52 1.388(2)
